data_7122099
loop_
_publ_author_name
'Morgan, Lewis C. F.'
'Kim, Yejin'
'Blandy, Jack N.'
'Murray, Claire A.'
'Christensen, Kirsten E.'
'Thompson, Amber L.'

_publ_section_title
;
 Unexpected behaviour in derivatives of Barluenga's reagent,
 Hal(Coll)<sub>2</sub>X (Coll = 2,4,6-trimethyl pyridine, collidine; Hal =
 I, Br; X = PF<sub>6</sub>, ClO<sub>4</sub> &amp; BF<sub>4</sub>).
;
_journal_issue 70
_journal_name_full 'Chemical communications (Cambridge, England)'
_journal_page_first 9849
_journal_page_last 9852
_journal_paper_doi 10.1039/c8cc05430d
_journal_volume 54
_journal_year 2018
_chemical_formula_moiety 'C16 H22 Br1 N2, Cl O4'
_chemical_formula_sum 'C16 H22 Br Cl N2 O4'
_chemical_formula_weight 421.72
_chemical_melting_point ?
_space_group_IT_number 15
_space_group_name_Hall '-C 2yc'
_space_group_name_H-M_alt 'C 1 2/c 1'
_symmetry_cell_setting monoclinic
_symmetry_space_group_name_Hall '-C 2yc'
_symmetry_space_group_name_H-M 'C 1 2/c 1'
_atom_sites_solution_hydrogens difmap
_atom_sites_solution_primary other
_audit_creation_date 2018-06-20
_audit_creation_method CRYSTALS_ver_14.61_build_6156
_audit_update_record
;
2018-07-05 deposited with the CCDC.
2018-08-06 downloaded from the CCDC.
;
_cell_angle_alpha 90
_cell_angle_beta 126.930(2)
_cell_angle_gamma 90
_cell_formula_units_Z 12
_cell_length_a 26.7649(4)
_cell_length_b 10.8741(1)
_cell_length_c 23.3335(3)
_cell_measurement_reflns_used 21564
_cell_measurement_temperature 100
_cell_measurement_theta_max 76
_cell_measurement_theta_min 4
_cell_volume 5428.59(19)
_computing_cell_refinement
; 
 CrysAlisPro (Rigaku Oxford Diffraction, 2017) 
;
_computing_data_collection 'SuperNova, (Oxford Diffraction, 2010)'
_computing_data_reduction
; 
 CrysAlisPro (Rigaku Oxford Diffraction, 2017) 
;
_computing_molecular_graphics 'CAMERON (Watkin et al., 1996)'
_computing_publication_material 'CRYSTALS (Betteridge et al., 2003)'
_computing_structure_refinement 'CRYSTALS (Betteridge et al., 2003)'
_computing_structure_solution 'Refined from known structure'
_diffrn_ambient_temperature 100
_diffrn_measured_fraction_theta_full 0.998
_diffrn_measured_fraction_theta_max 0.994
_diffrn_measurement_device Area
_diffrn_measurement_device_type 'Oxford Diffraction SuperNova'
_diffrn_measurement_method \w
_diffrn_radiation_monochromator graphite
_diffrn_radiation_type 'Cu K\a'
_diffrn_radiation_wavelength 1.54184
_diffrn_reflns_av_R_equivalents 0.028
_diffrn_reflns_av_sigmaI/netI 0.0376
_diffrn_reflns_limit_h_max 33
_diffrn_reflns_limit_h_min -32
_diffrn_reflns_limit_k_max 13
_diffrn_reflns_limit_k_min -13
_diffrn_reflns_limit_l_max 29
_diffrn_reflns_limit_l_min -29
_diffrn_reflns_number 32349
_diffrn_reflns_theta_full 74.600
_diffrn_reflns_theta_max 76.122
_diffrn_reflns_theta_min 4.001
_diffrn_standards_number 0
_exptl_absorpt_coefficient_mu 4.654
_exptl_absorpt_correction_T_max 0.66
_exptl_absorpt_correction_T_min 0.26
_exptl_absorpt_correction_type multi-scan
_exptl_absorpt_process_details 'CrysAlisPro, (Agilent, 2011)'
_exptl_crystal_colour clear_pale_colourless
_exptl_crystal_density_diffrn 1.548
_exptl_crystal_density_meas ?
_exptl_crystal_density_method 'not measured'
_exptl_crystal_description block
_exptl_crystal_F_000 2592
_exptl_crystal_size_max 0.34
_exptl_crystal_size_mid 0.22
_exptl_crystal_size_min 0.09
_refine_diff_density_max 0.72
_refine_diff_density_min -0.42
_refine_ls_extinction_method None
_refine_ls_goodness_of_fit_ref 1.0181
_refine_ls_hydrogen_treatment constr
_refine_ls_matrix_type full
_refine_ls_number_parameters 327
_refine_ls_number_reflns 5654
_refine_ls_number_restraints 0
_refine_ls_R_factor_all 0.0255
_refine_ls_R_factor_gt 0.0250
_refine_ls_shift/su_max 0.0024402
_refine_ls_shift/su_mean 0.0000916
_refine_ls_structure_factor_coef Fsqd
_refine_ls_weighting_details
;
 Method= Modified Sheldrick 
 w=1/[\s^2^(F^2^) + ( 0.04P)^2^ + 9.20P] 
 ,where P=(max(Fo^2^,0) + 2Fc^2^)/3 
;
_refine_ls_weighting_scheme calc
_refine_ls_wR_factor_all 0.0666
_refine_ls_wR_factor_gt 0.0662
_refine_ls_wR_factor_ref 0.0666
_reflns_limit_h_max 26
_reflns_limit_h_min -33
_reflns_limit_k_max 13
_reflns_limit_k_min 0
_reflns_limit_l_max 29
_reflns_limit_l_min 0
_reflns_number_gt 5559
_reflns_number_total 5654
_reflns_threshold_expression I>2.0\s(I)
_oxford_diffrn_Wilson_B_factor 0.00
_oxford_diffrn_Wilson_scale 0.00
_oxford_refine_ls_r_factor_ref 0.0255
_oxford_refine_ls_scale 1.345(4)
_oxford_reflns_number_all 5654
_oxford_reflns_threshold_expression_ref I>-3.0\s(I)
_oxford_structure_analysis_title 127lcm18
_cod_data_source_file c8cc05430d2.cif
_cod_data_source_block BrColl2ClO4-I-100K
_cod_depositor_comments
;
The following automatic conversions were performed:

'_chemical_melting_point' value 'not measured' was changed to '?' -
the value is undefined or not given.

'_atom_sites_solution_primary' value 'Other' changed to 'other'
according to
/home/data/users/saulius/crontab/automatic-downloads/rss-feeds/RSC/lib/dictionaries/cif_core.dic
dictionary named 'cif_core.dic' version 2.4.2 from 2011-04-26.

'_exptl_crystal_density_meas' value 'not measured' was changed to '?'
- the value is perceived as not measured.

Automatic conversion script
Id: cif_fix_values 4973 2017-02-22 13:04:09Z antanas 

 Adding full bibliography for 7122093--7122107.cif.
;
_cod_original_sg_symbol_H-M 'C 2/c '
_cod_original_formula_sum 'C16 H22 Br1 Cl1 N2 O4'
_cod_database_code 7122099

loop_
_symmetry_equiv_pos_as_xyz
x,y,z
-x,-y,-z
x+1/2,y+1/2,z
-x+1/2,-y+1/2,-z
x,-y,z+1/2
-x,y,-z+1/2
x+1/2,-y+1/2,z+1/2
-x+1/2,y+1/2,-z+1/2

loop_
_atom_site_label
_atom_site_type_symbol
_atom_site_fract_x
_atom_site_fract_y
_atom_site_fract_z
_atom_site_U_iso_or_equiv
_atom_site_occupancy
_atom_site_adp_type
_atom_site_refinement_flags_posn
_atom_site_refinement_flags_adp
Br1 Br 0.5000 0.0000 0.5000 0.0160 1.0000 Uani S .
N11 N 0.57353(6) 0.11247(13) 0.58171(7) 0.0166 1.0000 Uani . .
C12 C 0.58119(7) 0.22683(16) 0.56508(9) 0.0177 1.0000 Uani . .
C13 C 0.63308(8) 0.29598(16) 0.61583(9) 0.0197 1.0000 Uani . .
C14 C 0.67701(8) 0.24971(16) 0.68464(9) 0.0196 1.0000 Uani . .
C15 C 0.66639(8) 0.13345(16) 0.70024(9) 0.0202 1.0000 Uani . .
C16 C 0.61438(8) 0.06564(16) 0.64861(9) 0.0185 1.0000 Uani . .
C17 C 0.53104(8) 0.27784(17) 0.49229(9) 0.0219 1.0000 Uani . .
C18 C 0.73326(8) 0.32351(18) 0.74083(10) 0.0253 1.0000 Uani . .
C19 C 0.60055(9) -0.05761(16) 0.66474(9) 0.0243 1.0000 Uani . .
Br2 Br 0.796749(7) 0.052032(15) 0.644885(8) 0.0178 1.0000 Uani . .
N21 N 0.72823(6) 0.17017(14) 0.56491(7) 0.0187 1.0000 Uani . .
C22 C 0.67505(8) 0.12072(17) 0.50639(9) 0.0227 1.0000 Uani . .
C23 C 0.63082(8) 0.19675(17) 0.45137(9) 0.0226 1.0000 Uani . .
C24 C 0.64015(8) 0.32306(17) 0.45405(9) 0.0209 1.0000 Uani . .
C25 C 0.69546(8) 0.36985(16) 0.51435(9) 0.0211 1.0000 Uani . .
C26 C 0.73899(8) 0.29285(16) 0.56994(9) 0.0191 1.0000 Uani . .
C27 C 0.66608(10) -0.01596(19) 0.50307(12) 0.0384 1.0000 Uani . .
C28 C 0.59169(9) 0.40451(18) 0.39377(10) 0.0260 1.0000 Uani . .
C29 C 0.79784(8) 0.34280(18) 0.63642(10) 0.0258 1.0000 Uani . .
N31 N 0.86978(6) -0.06775(13) 0.72395(7) 0.0177 1.0000 Uani . .
C32 C 0.91077(8) -0.02690(17) 0.79235(9) 0.0197 1.0000 Uani . .
C33 C 0.96140(8) -0.09877(17) 0.84237(9) 0.0211 1.0000 Uani . .
C34 C 0.97168(8) -0.21246(17) 0.82354(9) 0.0213 1.0000 Uani . .
C35 C 0.92818(8) -0.25172(16) 0.75301(9) 0.0211 1.0000 Uani . .
C36 C 0.87704(8) -0.17910(16) 0.70384(9) 0.0201 1.0000 Uani . .
C37 C 0.89925(9) 0.09574(18) 0.81181(9) 0.0266 1.0000 Uani . .
C38 C 1.02737(8) -0.28966(19) 0.87723(10) 0.0272 1.0000 Uani . .
C39 C 0.82888(8) -0.22230(18) 0.62853(9) 0.0258 1.0000 Uani . .
Cl1 Cl 0.652739(17) 0.64747(3) 0.56374(2) 0.0188 1.0000 Uani . .
O11 O 0.63771(7) 0.76102(13) 0.58189(8) 0.0316 1.0000 Uani . .
O12 O 0.59775(6) 0.57043(13) 0.52384(7) 0.0279 1.0000 Uani . .
O13 O 0.67373(6) 0.67300(12) 0.52069(7) 0.0266 1.0000 Uani . .
O14 O 0.70149(6) 0.58380(13) 0.62838(7) 0.0299 1.0000 Uani . .
Cl2 Cl 0.5000 0.10899(6) 0.2500 0.0264 1.0000 Uani S T
H231 H 0.5939 0.1626 0.4123 0.0275 1.0000 Uiso R .
H251 H 0.7032 0.4541 0.5179 0.0234 1.0000 Uiso R .
H271 H 0.6658 -0.0393 0.5430 0.0584 1.0000 Uiso R .
H272 H 0.6988 -0.0588 0.5069 0.0586 1.0000 Uiso R .
H273 H 0.6272 -0.0369 0.4602 0.0590 1.0000 Uiso R .
H281 H 0.6030 0.4893 0.4057 0.0390 1.0000 Uiso R .
H282 H 0.5892 0.3895 0.3522 0.0387 1.0000 Uiso R .
H283 H 0.5519 0.3909 0.3825 0.0399 1.0000 Uiso R .
H291 H 0.8015 0.3169 0.6772 0.0391 1.0000 Uiso R .
H292 H 0.8333 0.3163 0.6396 0.0385 1.0000 Uiso R .
H293 H 0.7973 0.4303 0.6340 0.0392 1.0000 Uiso R .
H331 H 0.9882 -0.0707 0.8894 0.0251 1.0000 Uiso R .
H351 H 0.9335 -0.3280 0.7399 0.0250 1.0000 Uiso R .
H371 H 0.8566 0.1007 0.7976 0.0389 1.0000 Uiso R .
H372 H 0.9067 0.1610 0.7894 0.0390 1.0000 Uiso R .
H373 H 0.9255 0.1058 0.8623 0.0398 1.0000 Uiso R .
H381 H 1.0284 -0.2979 0.9194 0.0413 1.0000 Uiso R .
H382 H 1.0655 -0.2520 0.8902 0.0417 1.0000 Uiso R .
H383 H 1.0237 -0.3704 0.8586 0.0417 1.0000 Uiso R .
H391 H 0.7879 -0.2230 0.6173 0.0385 1.0000 Uiso R .
H392 H 0.8283 -0.1721 0.5932 0.0388 1.0000 Uiso R .
H393 H 0.8378 -0.3047 0.6234 0.0384 1.0000 Uiso R .
H131 H 0.6381 0.3740 0.6044 0.0235 1.0000 Uiso R .
H151 H 0.6932 0.1015 0.7461 0.0243 1.0000 Uiso R .
H171 H 0.5413 0.3594 0.4884 0.0318 1.0000 Uiso R .
H172 H 0.5268 0.2277 0.4550 0.0317 1.0000 Uiso R .
H173 H 0.4920 0.2799 0.4863 0.0318 1.0000 Uiso R .
H181 H 0.7302 0.3445 0.7793 0.0384 1.0000 Uiso R .
H182 H 0.7350 0.3976 0.7210 0.0380 1.0000 Uiso R .
H183 H 0.7708 0.2778 0.7602 0.0385 1.0000 Uiso R .
H191 H 0.5593 -0.0591 0.6551 0.0359 1.0000 Uiso R .
H192 H 0.6038 -0.1202 0.6382 0.0372 1.0000 Uiso R .
H193 H 0.6292 -0.0742 0.7142 0.0376 1.0000 Uiso R .
O21 O 0.48471(8) 0.1847(2) 0.28725(10) 0.0541 1.0000 Uani . .
O22 O 0.44665(9) 0.03294(16) 0.19953(9) 0.0508 1.0000 Uani . .

loop_
_atom_site_aniso_label
_atom_site_aniso_U_11
_atom_site_aniso_U_22
_atom_site_aniso_U_33
_atom_site_aniso_U_23
_atom_site_aniso_U_13
_atom_site_aniso_U_12
Br1 0.01579(11) 0.01723(12) 0.01318(11) 0.00190(8) 0.00766(9) 0.00194(8)
N11 0.0157(6) 0.0178(6) 0.0145(6) 0.0005(5) 0.0081(5) 0.0009(5)
C12 0.0166(7) 0.0208(8) 0.0168(7) 0.0030(6) 0.0106(6) 0.0026(6)
C13 0.0188(8) 0.0208(8) 0.0207(8) 0.0015(6) 0.0124(7) 0.0006(6)
C14 0.0153(7) 0.0242(8) 0.0203(8) -0.0010(6) 0.0112(7) 0.0020(6)
C15 0.0178(7) 0.0237(8) 0.0150(7) 0.0022(6) 0.0077(6) 0.0047(6)
C16 0.0192(8) 0.0196(8) 0.0159(7) 0.0024(6) 0.0102(6) 0.0045(6)
C17 0.0190(8) 0.0232(8) 0.0190(8) 0.0065(6) 0.0091(7) 0.0009(6)
C18 0.0176(8) 0.0299(9) 0.0241(8) -0.0015(7) 0.0102(7) -0.0023(7)
C19 0.0265(9) 0.0209(8) 0.0163(8) 0.0048(6) 0.0079(7) 0.0020(7)
Br2 0.01549(9) 0.02067(10) 0.01555(9) -0.00017(6) 0.00835(7) -0.00018(6)
N21 0.0167(6) 0.0209(7) 0.0163(6) -0.0004(5) 0.0087(5) 0.0004(5)
C22 0.0197(8) 0.0222(8) 0.0213(8) -0.0014(7) 0.0097(7) -0.0022(7)
C23 0.0184(8) 0.0249(9) 0.0198(8) -0.0018(7) 0.0090(7) -0.0016(7)
C24 0.0210(8) 0.0253(8) 0.0196(8) 0.0012(7) 0.0140(7) 0.0033(7)
C25 0.0236(8) 0.0191(8) 0.0234(8) -0.0014(6) 0.0155(7) 0.0008(6)
C26 0.0193(8) 0.0224(8) 0.0182(7) -0.0037(6) 0.0126(7) -0.0009(6)
C27 0.0271(10) 0.0224(9) 0.0329(11) 0.0001(8) 0.0006(8) -0.0063(8)
C28 0.0230(8) 0.0277(9) 0.0252(9) 0.0058(7) 0.0133(7) 0.0048(7)
C29 0.0244(9) 0.0253(9) 0.0215(8) -0.0061(7) 0.0105(7) -0.0032(7)
N31 0.0141(6) 0.0212(7) 0.0150(6) 0.0013(5) 0.0073(5) 0.0001(5)
C32 0.0180(8) 0.0231(8) 0.0178(8) -0.0007(6) 0.0106(7) -0.0027(6)
C33 0.0164(7) 0.0270(9) 0.0168(7) -0.0004(7) 0.0083(6) -0.0028(7)
C34 0.0156(7) 0.0262(9) 0.0224(8) 0.0036(7) 0.0115(7) 0.0000(6)
C35 0.0197(8) 0.0215(8) 0.0232(8) 0.0003(6) 0.0134(7) 0.0004(6)
C36 0.0178(7) 0.0242(8) 0.0188(8) -0.0005(6) 0.0112(7) -0.0020(6)
C37 0.0254(9) 0.0274(9) 0.0188(8) -0.0047(7) 0.0090(7) 0.0011(7)
C38 0.0191(8) 0.0317(10) 0.0252(9) 0.0046(7) 0.0103(7) 0.0047(7)
C39 0.0235(8) 0.0265(9) 0.0213(8) -0.0053(7) 0.0102(7) -0.0004(7)
Cl1 0.01804(18) 0.01789(18) 0.01693(17) 0.00031(13) 0.00868(15) -0.00055(14)
O11 0.0416(8) 0.0230(7) 0.0345(7) -0.0017(6) 0.0252(7) 0.0040(6)
O12 0.0207(6) 0.0280(7) 0.0268(6) 0.0013(5) 0.0099(5) -0.0061(5)
O13 0.0288(6) 0.0274(7) 0.0283(6) 0.0014(5) 0.0196(6) -0.0009(5)
O14 0.0257(7) 0.0302(7) 0.0192(6) 0.0045(5) 0.0057(5) 0.0022(5)
Cl2 0.0327(3) 0.0207(3) 0.0227(3) 0.0000 0.0152(2) 0.0000
O21 0.0425(9) 0.0745(13) 0.0558(11) -0.0289(10) 0.0351(9) -0.0113(9)
O22 0.0502(10) 0.0298(8) 0.0320(8) -0.0016(7) 0.0032(8) -0.0068(7)

loop_
_atom_type_symbol
_atom_type_scat_dispersion_real
_atom_type_scat_dispersion_imag
_atom_type_scat_Cromer_Mann_a1
_atom_type_scat_Cromer_Mann_b1
_atom_type_scat_Cromer_Mann_a2
_atom_type_scat_Cromer_Mann_b2
_atom_type_scat_Cromer_Mann_a3
_atom_type_scat_Cromer_Mann_b3
_atom_type_scat_Cromer_Mann_a4
_atom_type_scat_Cromer_Mann_b4
_atom_type_scat_Cromer_Mann_c
_atom_type_scat_source
Br -0.6763 1.2805 17.1789 2.1723 5.2358 16.5796 5.6377 0.2609 3.9851 41.4328 2.9557 'International Tables Vol C 4.2.6.8 and 6.1.1.4'
N 0.0311 0.0180 12.2126 0.0057 3.1322 9.8933 2.0125 28.9975 1.1663 0.5826 -11.5290 'International Tables Vol C 4.2.6.8 and 6.1.1.4'
C 0.0181 0.0091 2.3100 20.8439 1.0200 10.2075 1.5886 0.5687 0.8650 51.6512 0.2156 'International Tables Vol C 4.2.6.8 and 6.1.1.4'
H 0.0000 0.0000 0.4930 10.5109 0.3229 26.1257 0.1402 3.1424 0.0408 57.7998 0.0030 'International Tables Vol C 4.2.6.8 and 6.1.1.4'
Cl 0.3639 0.7018 11.4604 0.0104 7.1964 1.1662 6.2556 18.5194 1.6455 47.7784 -9.5574 'International Tables Vol C 4.2.6.8 and 6.1.1.4'
O 0.0492 0.0322 3.0485 13.2771 2.2868 5.7011 1.5463 0.3239 0.8670 32.9089 0.2508 'International Tables Vol C 4.2.6.8 and 6.1.1.4'

loop_
_geom_angle_atom_site_label_1
_geom_angle_site_symmetry_1
_geom_angle_atom_site_label_2
_geom_angle_atom_site_label_3
_geom_angle_site_symmetry_3
_geom_angle
_geom_angle_publ_flag
N11 2_656 Br1 N11 . 179.995 yes
Br1 . N11 C12 . 119.38(11) yes
Br1 . N11 C16 . 119.28(11) yes
C12 . N11 C16 . 121.21(14) yes
N11 . C12 C13 . 119.99(15) yes
N11 . C12 C17 . 118.49(15) yes
C13 . C12 C17 . 121.46(15) yes
C12 . C13 C14 . 120.46(16) yes
C12 . C13 H131 . 119.8 no
C14 . C13 H131 . 119.8 no
C13 . C14 C15 . 117.75(16) yes
C13 . C14 C18 . 121.44(16) yes
C15 . C14 C18 . 120.80(16) yes
C14 . C15 C16 . 120.85(15) yes
C14 . C15 H151 . 120.3 no
C16 . C15 H151 . 118.8 no
C15 . C16 N11 . 119.67(15) yes
C15 . C16 C19 . 121.94(15) yes
N11 . C16 C19 . 118.37(15) yes
C12 . C17 H171 . 109.9 no
C12 . C17 H172 . 110.4 no
H171 . C17 H172 . 108.8 no
C12 . C17 H173 . 108.9 no
H171 . C17 H173 . 108.3 no
H172 . C17 H173 . 110.4 no
C14 . C18 H181 . 109.5 no
C14 . C18 H182 . 110.3 no
H181 . C18 H182 . 107.8 no
C14 . C18 H183 . 110.6 no
H181 . C18 H183 . 109.3 no
H182 . C18 H183 . 109.3 no
C16 . C19 H191 . 111.7 no
C16 . C19 H192 . 109.9 no
H191 . C19 H192 . 111.5 no
C16 . C19 H193 . 109.7 no
H191 . C19 H193 . 104.5 no
H192 . C19 H193 . 109.4 no
N21 . Br2 N31 . 176.56(5) yes
Br2 . N21 C22 . 118.74(12) yes
Br2 . N21 C26 . 120.01(11) yes
C22 . N21 C26 . 121.12(15) yes
N21 . C22 C23 . 119.53(16) yes
N21 . C22 C27 . 118.87(16) yes
C23 . C22 C27 . 121.60(16) yes
C22 . C23 C24 . 121.26(16) yes
C22 . C23 H231 . 119.0 no
C24 . C23 H231 . 119.7 no
C23 . C24 C25 . 117.45(16) yes
C23 . C24 C28 . 120.65(16) yes
C25 . C24 C28 . 121.90(17) yes
C24 . C25 C26 . 120.76(16) yes
C24 . C25 H251 . 119.7 no
C26 . C25 H251 . 119.6 no
C25 . C26 N21 . 119.85(15) yes
C25 . C26 C29 . 121.26(16) yes
N21 . C26 C29 . 118.88(15) yes
C22 . C27 H271 . 107.6 no
C22 . C27 H272 . 111.9 no
H271 . C27 H272 . 108.7 no
C22 . C27 H273 . 109.6 no
H271 . C27 H273 . 108.5 no
H272 . C27 H273 . 110.5 no
C24 . C28 H281 . 110.6 no
C24 . C28 H282 . 110.4 no
H281 . C28 H282 . 106.2 no
C24 . C28 H283 . 111.4 no
H281 . C28 H283 . 109.8 no
H282 . C28 H283 . 108.4 no
C26 . C29 H291 . 110.2 no
C26 . C29 H292 . 110.5 no
H291 . C29 H292 . 109.7 no
C26 . C29 H293 . 109.4 no
H291 . C29 H293 . 110.3 no
H292 . C29 H293 . 106.7 no
Br2 . N31 C32 . 119.21(12) yes
Br2 . N31 C36 . 119.48(11) yes
C32 . N31 C36 . 121.13(15) yes
N31 . C32 C33 . 119.83(16) yes
N31 . C32 C37 . 118.62(15) yes
C33 . C32 C37 . 121.54(15) yes
C32 . C33 C34 . 120.98(16) yes
C32 . C33 H331 . 118.7 no
C34 . C33 H331 . 120.3 no
C33 . C34 C35 . 117.43(16) yes
C33 . C34 C38 . 121.22(16) yes
C35 . C34 C38 . 121.35(17) yes
C34 . C35 C36 . 120.73(16) yes
C34 . C35 H351 . 118.7 no
C36 . C35 H351 . 120.6 no
C35 . C36 N31 . 119.86(15) yes
C35 . C36 C39 . 121.13(16) yes
N31 . C36 C39 . 119.01(15) yes
C32 . C37 H371 . 110.8 no
C32 . C37 H372 . 109.9 no
H371 . C37 H372 . 110.7 no
C32 . C37 H373 . 110.2 no
H371 . C37 H373 . 104.9 no
H372 . C37 H373 . 110.3 no
C34 . C38 H381 . 107.9 no
C34 . C38 H382 . 110.9 no
H381 . C38 H382 . 109.9 no
C34 . C38 H383 . 110.8 no
H381 . C38 H383 . 107.9 no
H382 . C38 H383 . 109.4 no
C36 . C39 H391 . 111.0 no
C36 . C39 H392 . 112.2 no
H391 . C39 H392 . 109.6 no
C36 . C39 H393 . 109.7 no
H391 . C39 H393 . 106.8 no
H392 . C39 H393 . 107.3 no
O11 . Cl1 O12 . 109.30(9) yes
O11 . Cl1 O13 . 109.55(8) yes
O12 . Cl1 O13 . 109.58(8) yes
O11 . Cl1 O14 . 109.89(9) yes
O12 . Cl1 O14 . 109.01(8) yes
O13 . Cl1 O14 . 109.50(8) yes
O22 6_655 Cl2 O21 6_655 108.82(11) yes
O22 6_655 Cl2 O21 . 109.82(12) yes
O21 6_655 Cl2 O21 . 109.36(19) yes
O22 6_655 Cl2 O22 . 110.20(14) yes
O21 6_655 Cl2 O22 . 109.82(12) yes
O21 . Cl2 O22 . 108.82(11) yes

loop_
_geom_bond_atom_site_label_1
_geom_bond_atom_site_label_2
_geom_bond_site_symmetry_2
_geom_bond_distance
_geom_bond_publ_flag
Br1 N11 2_656 2.1201(14) yes
Br1 N11 . 2.1201(14) yes
N11 C12 . 1.354(2) yes
N11 C16 . 1.357(2) yes
C12 C13 . 1.386(2) yes
C12 C17 . 1.502(2) yes
C13 C14 . 1.395(2) yes
C13 H131 . 0.923 no
C14 C15 . 1.391(2) yes
C14 C18 . 1.502(2) yes
C15 C16 . 1.385(2) yes
C15 H151 . 0.926 no
C16 C19 . 1.497(2) yes
C17 H171 . 0.949 no
C17 H172 . 0.973 no
C17 H173 . 0.970 no
C18 H181 . 0.975 no
C18 H182 . 0.944 no
C18 H183 . 0.956 no
C19 H191 . 0.985 no
C19 H192 . 0.959 no
C19 H193 . 0.942 no
Br2 N21 . 2.0937(14) yes
Br2 N31 . 2.1418(14) yes
N21 C22 . 1.358(2) yes
N21 C26 . 1.355(2) yes
C22 C23 . 1.381(3) yes
C22 C27 . 1.500(3) yes
C23 C24 . 1.391(3) yes
C23 H231 . 0.929 no
C24 C25 . 1.388(2) yes
C24 C28 . 1.501(2) yes
C25 C26 . 1.387(2) yes
C25 H251 . 0.932 no
C26 C29 . 1.499(2) yes
C27 H271 . 0.970 no
C27 H272 . 0.948 no
C27 H273 . 0.941 no
C28 H281 . 0.958 no
C28 H282 . 0.945 no
C28 H283 . 0.944 no
C29 H291 . 0.940 no
C29 H292 . 0.950 no
C29 H293 . 0.953 no
N31 C32 . 1.358(2) yes
N31 C36 . 1.354(2) yes
C32 C33 . 1.382(2) yes
C32 C37 . 1.499(2) yes
C33 C34 . 1.394(3) yes
C33 H331 . 0.930 no
C34 C35 . 1.394(2) yes
C34 C38 . 1.501(2) yes
C35 C36 . 1.388(2) yes
C35 H351 . 0.925 no
C36 C39 . 1.499(2) yes
C37 H371 . 0.980 no
C37 H372 . 0.971 no
C37 H373 . 0.948 no
C38 H381 . 0.972 no
C38 H382 . 0.964 no
C38 H383 . 0.958 no
C39 H391 . 0.963 no
C39 H392 . 0.980 no
C39 H393 . 0.953 no
Cl1 O11 . 1.4390(14) yes
Cl1 O12 . 1.4451(13) yes
Cl1 O13 . 1.4422(13) yes
Cl1 O14 . 1.4464(13) yes
Cl2 O22 6_655 1.4454(16) yes
Cl2 O21 6_655 1.4244(17) yes
Cl2 O21 . 1.4244(17) yes
Cl2 O22 . 1.4454(16) yes

loop_
_geom_hbond_atom_site_label_D
_geom_hbond_atom_site_label_H
_geom_hbond_atom_site_label_A
_geom_hbond_site_symmetry_A
_geom_hbond_angle_DHA
_geom_hbond_distance_DH
_geom_hbond_distance_HA
_geom_hbond_distance_DA
_geom_hbond_publ_flag
C23 H231 O22 6_655 140 0.93 2.56 3.331(3) yes
C25 H251 O13 . 151 0.93 2.52 3.366(3) yes
C35 H351 O22 7_545 178 0.93 2.52 3.449(3) yes
C15 H151 O14 8_646 154 0.93 2.58 3.434(3) yes
C17 H171 O12 . 161 0.95 2.59 3.503(3) yes
C19 H192 O11 1_545 163 0.96 2.38 3.306(3) yes
